data_1515961
loop_
_publ_author_name
'Kim, Ha Na'
'Nam, Seong-Won'
'Swamy, K. M. K.'
'Jin, Yan'
'Chen, Xiaoqiang'
'Kim, Yonugmee'
'Kim, Sung-Jin'
'Park, Sungsu'
'Yoon, Juyoung'

_publ_section_title
;
 Rhodamine hydrazone derivatives as Hg2+ selective fluorescent and
 colorimetric chemosensors and their applications to bioimaging and
 microfluidic system.
;
_journal_issue 7
_journal_name_full 'The Analyst'
_journal_page_first 1339
_journal_page_last 1343
_journal_paper_doi 10.1039/c0an00804d
_journal_volume 136
_journal_year 2011
_chemical_formula_sum 'C36 H26 N4 O4'
_chemical_formula_weight 578.61
_chemical_name_systematic
;
?
;
_space_group_IT_number 2
_symmetry_cell_setting triclinic
_symmetry_space_group_name_Hall '-P 1'
_symmetry_space_group_name_H-M 'P -1'
_atom_sites_solution_hydrogens geom
_atom_sites_solution_primary direct
_atom_sites_solution_secondary difmap
_audit_creation_method SHELXTL
_cell_angle_alpha 80.136(5)
_cell_angle_beta 84.480(5)
_cell_angle_gamma 87.213(5)
_cell_formula_units_Z 2
_cell_length_a 9.230(2)
_cell_length_b 12.017(3)
_cell_length_c 14.264(4)
_cell_measurement_reflns_used 745
_cell_measurement_temperature 293(2)
_cell_measurement_theta_max 21.56
_cell_measurement_theta_min 2.29
_cell_volume 1550.7(7)
_computing_cell_refinement 'Bruker SMART'
_computing_data_collection 'Bruker SMART'
_computing_data_reduction 'Bruker SAINT'
_computing_molecular_graphics 'Bruker SHELXTL'
_computing_publication_material 'Bruker SHELXTL'
_computing_structure_refinement 'SHELXL-97 (Sheldrick, 1997)'
_computing_structure_solution 'SHELXS-97 (Sheldrick, 1990)'
_diffrn_ambient_temperature 293(2)
_diffrn_measured_fraction_theta_full 0.958
_diffrn_measured_fraction_theta_max 0.958
_diffrn_measurement_device_type 'CCD area detector'
_diffrn_measurement_method 'phi and omega scans'
_diffrn_radiation_monochromator graphite
_diffrn_radiation_source 'fine-focus sealed tube'
_diffrn_radiation_type MoK\a
_diffrn_radiation_wavelength 0.71073
_diffrn_reflns_av_R_equivalents 0.0507
_diffrn_reflns_av_sigmaI/netI 0.1777
_diffrn_reflns_limit_h_max 11
_diffrn_reflns_limit_h_min -10
_diffrn_reflns_limit_k_max 14
_diffrn_reflns_limit_k_min -13
_diffrn_reflns_limit_l_max 17
_diffrn_reflns_limit_l_min -13
_diffrn_reflns_number 8519
_diffrn_reflns_theta_full 26.00
_diffrn_reflns_theta_max 26.00
_diffrn_reflns_theta_min 2.22
_exptl_absorpt_coefficient_mu 0.082
_exptl_absorpt_correction_T_max 0.993
_exptl_absorpt_correction_T_min 0.992
_exptl_absorpt_correction_type multi-scan
_exptl_absorpt_process_details '(SADABS; Bruker, 1997)'
_exptl_crystal_colour 'pale yellow'
_exptl_crystal_density_diffrn 1.239
_exptl_crystal_density_method 'not measured'
_exptl_crystal_description block
_exptl_crystal_F_000 604
_exptl_crystal_size_max 0.10
_exptl_crystal_size_mid 0.08
_exptl_crystal_size_min 0.08
_refine_diff_density_max 0.307
_refine_diff_density_min -0.251
_refine_diff_density_rms 0.056
_refine_ls_extinction_method none
_refine_ls_goodness_of_fit_ref 0.856
_refine_ls_hydrogen_treatment constr
_refine_ls_matrix_type full
_refine_ls_number_parameters 398
_refine_ls_number_reflns 5840
_refine_ls_number_restraints 9
_refine_ls_restrained_S_all 0.855
_refine_ls_R_factor_all 0.1892
_refine_ls_R_factor_gt 0.0682
_refine_ls_shift/su_max 0.000
_refine_ls_shift/su_mean 0.000
_refine_ls_structure_factor_coef Fsqd
_refine_ls_weighting_details 'calc w=1/[\s^2^(Fo^2^)+(0.1115P)^2^+0.0000P] where P=(Fo^2^+2Fc^2^)/3'
_refine_ls_weighting_scheme calc
_refine_ls_wR_factor_gt 0.1705
_refine_ls_wR_factor_ref 0.2154
_reflns_number_gt 1806
_reflns_number_total 5840
_reflns_threshold_expression >2sigma(I)
_cod_data_source_file c0an00804d.txt
_cod_data_source_block SW279
_cod_depositor_comments
;
The following automatic conversions were performed:

'_symmetry_cell_setting' value 'Triclinic' changed to 'triclinic'
according to
/usr/data/users/saulius/automatic-downloads/retrospective/RSC/lib/dictionaries/cif_core.dic
dictionary named 'cif_core.dic' version 2.4.2 from 2011-04-26.

Automatic conversion script
Id: cif_fix_values 2281 2013-09-26 08:29:07Z andrius 
;
_cod_original_sg_symbol_H-M P-1
_cod_database_code 1515961

loop_
_symmetry_equiv_pos_as_xyz
'x, y, z'
'-x, -y, -z'

loop_
_atom_site_label
_atom_site_type_symbol
_atom_site_fract_x
_atom_site_fract_y
_atom_site_fract_z
_atom_site_U_iso_or_equiv
_atom_site_adp_type
_atom_site_occupancy
_atom_site_symmetry_multiplicity
_atom_site_calc_flag
_atom_site_refinement_flags
_atom_site_disorder_assembly
_atom_site_disorder_group
C1 C 0.9190(4) 0.4446(4) 0.1661(3) 0.0516(11) Uani 1 1 d . . .
C2 C 0.9296(4) 0.3297(4) 0.1940(3) 0.0654(13) Uani 1 1 d . . .
H2 H 0.8985 0.2831 0.1546 0.079 Uiso 1 1 calc R . .
C3 C 0.9850(4) 0.2807(4) 0.2787(3) 0.0600(12) Uani 1 1 d . A .
C4 C 1.0319(4) 0.3540(4) 0.3351(3) 0.0583(12) Uani 1 1 d . . .
H4 H 1.0696 0.3250 0.3928 0.070 Uiso 1 1 calc R . .
C5 C 1.0223(4) 0.4704(4) 0.3049(3) 0.0586(12) Uani 1 1 d . . .
H5 H 1.0548 0.5175 0.3433 0.070 Uiso 1 1 calc R . .
C6 C 0.9664(4) 0.5193(4) 0.2200(3) 0.0457(10) Uani 1 1 d . . .
C7 C 0.9597(4) 0.6437(3) 0.1892(3) 0.0465(10) Uani 1 1 d . . .
C8 C 0.8768(4) 0.6756(4) 0.1027(3) 0.0468(10) Uani 1 1 d . . .
C9 C 0.8383(4) 0.7865(4) 0.0670(3) 0.0658(13) Uani 1 1 d . . .
H9 H 0.8696 0.8434 0.0962 0.079 Uiso 1 1 calc R . .
C10 C 0.7564(4) 0.8170(4) -0.0093(3) 0.0687(14) Uani 1 1 d . . .
H10 H 0.7320 0.8928 -0.0292 0.082 Uiso 1 1 calc R . .
C11 C 0.7098(4) 0.7365(4) -0.0566(3) 0.0572(12) Uani 1 1 d . B .
C12 C 0.7488(4) 0.6239(4) -0.0218(3) 0.0646(13) Uani 1 1 d . . .
H12 H 0.7200 0.5665 -0.0515 0.077 Uiso 1 1 calc R . .
C13 C 0.8288(4) 0.5975(4) 0.0554(3) 0.0526(11) Uani 1 1 d . . .
C14 C 1.0344(5) 0.1143(4) 0.4009(3) 0.0778(15) Uani 1 1 d . A .
H14A H 0.9896 0.0415 0.4190 0.093 Uiso 1 1 calc R . .
H14B H 0.9958 0.1616 0.4468 0.093 Uiso 1 1 calc R . .
C15 C 1.1961(5) 0.0976(5) 0.4070(4) 0.107(2) Uani 1 1 d . . .
H15A H 1.2367 0.0555 0.3588 0.160 Uiso 1 1 calc R . .
H15B H 1.2145 0.0569 0.4689 0.160 Uiso 1 1 calc R . .
H15C H 1.2402 0.1699 0.3971 0.160 Uiso 1 1 calc R . .
C16 C 0.9868(6) 0.0853(5) 0.2345(4) 0.073(3) Uiso 0.665(11) 1 d PD A 1
C17 C 0.8271(6) 0.0500(8) 0.2528(6) 0.102(3) Uiso 0.665(11) 1 d PD A 1
C16* C 0.8804(10) 0.0965(10) 0.2708(8) 0.066(5) Uiso 0.335(11) 1 d PD A 2
C17* C 0.9576(15) 0.0560(13) 0.1815(9) 0.086(6) Uiso 0.335(11) 1 d PD A 2
C18 C 0.5747(5) 0.8783(5) -0.1653(3) 0.0854(16) Uani 1 1 d . B .
H18A H 0.5448 0.8848 -0.2294 0.102 Uiso 1 1 calc R . .
H18B H 0.6538 0.9294 -0.1678 0.102 Uiso 1 1 calc R . .
C19 C 0.4465(6) 0.9151(5) -0.0999(4) 0.112(2) Uani 1 1 d . . .
H19A H 0.3697 0.8627 -0.0942 0.168 Uiso 1 1 calc R . .
H19B H 0.4116 0.9892 -0.1265 0.168 Uiso 1 1 calc R . .
H19C H 0.4780 0.9165 -0.0379 0.168 Uiso 1 1 calc R . .
C20 C 0.6052(6) 0.6743(5) -0.1973(4) 0.079(3) Uiso 0.774(12) 1 d PD B 1
C21 C 0.4685(6) 0.6121(7) -0.1491(6) 0.106(3) Uiso 0.774(12) 1 d PD B 1
C20* C 0.4988(13) 0.6883(13) -0.1393(13) 0.067(8) Uiso 0.226(12) 1 d PD B 2
C21* C 0.525(3) 0.612(2) -0.2160(16) 0.117(11) Uiso 0.226(12) 1 d PD B 2
C22 C 1.1110(4) 0.6947(4) 0.1780(3) 0.0494(11) Uani 1 1 d . . .
C23 C 1.2276(4) 0.6756(4) 0.1119(3) 0.0619(12) Uani 1 1 d . . .
H23 H 1.2173 0.6332 0.0643 0.074 Uiso 1 1 calc R . .
C24 C 1.3581(5) 0.7220(4) 0.1200(4) 0.0710(14) Uani 1 1 d . . .
H24 H 1.4375 0.7104 0.0770 0.085 Uiso 1 1 calc R . .
C25 C 1.3745(5) 0.7849(5) 0.1898(4) 0.0773(15) Uani 1 1 d . . .
H25 H 1.4652 0.8135 0.1938 0.093 Uiso 1 1 calc R . .
C26 C 1.2588(4) 0.8070(4) 0.2546(3) 0.0654(13) Uani 1 1 d . . .
H26 H 1.2677 0.8524 0.3003 0.078 Uiso 1 1 calc R . .
C27 C 1.1278(4) 0.7564(4) 0.2469(3) 0.0519(11) Uani 1 1 d . . .
C28 C 0.9876(4) 0.7618(4) 0.3085(3) 0.0496(11) Uani 1 1 d . . .
C29 C 0.6826(4) 0.7194(3) 0.3668(2) 0.0563(12) Uani 1 1 d D . .
H29 H 0.7211 0.7784 0.3898 0.068 Uiso 1 1 calc R . .
C30 C 0.5361(4) 0.6763(4) 0.4016(3) 0.0589(13) Uani 1 1 d . . .
C31 C 0.4424(4) 0.7337(4) 0.4629(3) 0.0550(12) Uani 1 1 d . . .
C32 C 0.3111(5) 0.6863(5) 0.5031(3) 0.0719(14) Uani 1 1 d . . .
H32 H 0.2520 0.7222 0.5462 0.086 Uiso 1 1 calc R . .
C33 C 0.2678(5) 0.5873(5) 0.4799(3) 0.0767(15) Uani 1 1 d . . .
H33 H 0.1793 0.5571 0.5065 0.092 Uiso 1 1 calc R . .
C34 C 0.3570(5) 0.5325(4) 0.4165(3) 0.0742(14) Uani 1 1 d . . .
H34 H 0.3282 0.4663 0.3991 0.089 Uiso 1 1 calc R . .
C35 C 0.4901(5) 0.5787(4) 0.3796(3) 0.0672(13) Uani 1 1 d . . .
H35 H 0.5503 0.5414 0.3381 0.081 Uiso 1 1 calc R . .
C36 C 0.4720(4) 0.8455(5) 0.4800(3) 0.0624(13) Uani 1 1 d . . .
N1 N 0.9930(5) 0.1655(4) 0.3072(3) 0.0945(14) Uani 1 1 d D . .
N2 N 0.6280(4) 0.7629(4) -0.1344(3) 0.0855(13) Uani 1 1 d D . .
N3 N 0.8936(3) 0.7032(3) 0.2695(2) 0.0498(9) Uani 1 1 d . . .
N4 N 0.7534(3) 0.6693(3) 0.3019(2) 0.0557(10) Uani 1 1 d D . .
O1 O 0.8590(3) 0.4819(3) 0.08125(19) 0.0688(9) Uani 1 1 d . . .
O2 O 0.9610(3) 0.8076(3) 0.3783(2) 0.0726(9) Uani 1 1 d . . .
O3 O 0.5345(3) 0.9183(3) 0.4195(2) 0.0756(10) Uani 1 1 d . . .
O4 O 0.4214(3) 0.8709(3) 0.5641(2) 0.0824(10) Uani 1 1 d . . .
H4A H 0.4568 0.9298 0.5715 0.124 Uiso 1 1 calc R . .

loop_
_atom_site_aniso_label
_atom_site_aniso_U_11
_atom_site_aniso_U_22
_atom_site_aniso_U_33
_atom_site_aniso_U_23
_atom_site_aniso_U_13
_atom_site_aniso_U_12
C1 0.056(2) 0.056(4) 0.041(2) -0.004(2) -0.008(2) 0.003(2)
C2 0.084(3) 0.064(4) 0.051(3) -0.011(2) -0.018(2) -0.002(2)
C3 0.063(3) 0.064(4) 0.050(3) 0.002(3) -0.012(2) -0.006(2)
C4 0.054(2) 0.075(4) 0.044(2) -0.001(3) -0.008(2) 0.002(2)
C5 0.051(2) 0.072(4) 0.055(3) -0.017(2) -0.009(2) 0.008(2)
C6 0.038(2) 0.050(3) 0.047(2) -0.008(2) 0.0039(18) 0.0012(19)
C7 0.046(2) 0.046(3) 0.050(2) -0.020(2) 0.0005(19) 0.0010(19)
C8 0.044(2) 0.050(3) 0.049(2) -0.014(2) -0.0062(19) -0.0011(19)
C9 0.067(3) 0.067(4) 0.068(3) -0.021(3) -0.021(2) 0.006(2)
C10 0.064(3) 0.073(4) 0.068(3) -0.005(3) -0.016(2) 0.005(2)
C11 0.065(3) 0.054(4) 0.054(3) -0.007(2) -0.016(2) 0.003(2)
C12 0.077(3) 0.070(4) 0.046(3) -0.008(2) -0.011(2) 0.000(2)
C13 0.054(2) 0.056(4) 0.044(3) 0.000(2) -0.004(2) 0.005(2)
C14 0.087(3) 0.078(4) 0.063(3) 0.013(3) -0.022(3) -0.009(3)
C15 0.085(4) 0.126(6) 0.104(4) -0.005(4) -0.015(3) 0.023(3)
C18 0.099(4) 0.083(5) 0.074(3) -0.003(3) -0.023(3) 0.004(3)
C19 0.096(4) 0.119(6) 0.120(5) -0.018(4) -0.017(4) 0.009(3)
C22 0.047(2) 0.051(3) 0.048(2) -0.005(2) -0.0011(19) -0.0005(19)
C23 0.057(3) 0.057(3) 0.069(3) -0.013(2) 0.008(2) 0.003(2)
C24 0.054(3) 0.073(4) 0.084(3) -0.012(3) 0.009(2) -0.011(2)
C25 0.047(3) 0.080(4) 0.099(4) 0.004(3) -0.003(3) -0.014(2)
C26 0.062(3) 0.059(3) 0.080(3) -0.016(2) -0.020(3) -0.013(2)
C27 0.053(3) 0.051(3) 0.052(3) -0.006(2) -0.013(2) -0.004(2)
C28 0.048(2) 0.048(3) 0.054(3) -0.012(2) -0.008(2) 0.007(2)
C29 0.045(2) 0.064(3) 0.060(3) -0.017(2) -0.003(2) 0.008(2)
C30 0.038(2) 0.084(4) 0.053(3) -0.007(3) -0.004(2) 0.007(2)
C31 0.041(2) 0.065(4) 0.060(3) -0.019(2) 0.000(2) 0.007(2)
C32 0.055(3) 0.089(5) 0.070(3) -0.015(3) 0.003(2) 0.006(3)
C33 0.050(3) 0.095(5) 0.084(3) -0.015(3) 0.002(2) -0.007(3)
C34 0.059(3) 0.085(4) 0.080(3) -0.013(3) -0.009(3) -0.009(3)
C35 0.052(3) 0.086(4) 0.067(3) -0.019(3) -0.009(2) -0.001(3)
C36 0.050(3) 0.085(4) 0.052(3) -0.022(3) 0.006(2) 0.015(3)
N1 0.158(4) 0.057(3) 0.070(3) 0.015(2) -0.055(3) -0.020(3)
N2 0.106(3) 0.072(3) 0.079(3) 0.002(2) -0.042(2) 0.010(2)
N3 0.0401(19) 0.059(3) 0.055(2) -0.0223(18) -0.0032(16) -0.0007(16)
N4 0.0393(19) 0.078(3) 0.050(2) -0.0146(19) 0.0002(16) 0.0028(17)
O1 0.094(2) 0.062(3) 0.0533(18) -0.0091(15) -0.0269(16) 0.0062(17)
O2 0.0665(19) 0.095(3) 0.0651(19) -0.0404(19) -0.0063(15) 0.0055(16)
O3 0.080(2) 0.073(3) 0.069(2) -0.0149(17) 0.0187(17) 0.0085(18)
O4 0.085(2) 0.096(3) 0.066(2) -0.0268(19) 0.0174(17) 0.0008(19)

loop_
_atom_type_symbol
_atom_type_description
_atom_type_scat_dispersion_real
_atom_type_scat_dispersion_imag
_atom_type_scat_source
C C 0.0033 0.0016 'International Tables Vol C Tables 4.2.6.8 and 6.1.1.4'
H H 0.0000 0.0000 'International Tables Vol C Tables 4.2.6.8 and 6.1.1.4'
N N 0.0061 0.0033 'International Tables Vol C Tables 4.2.6.8 and 6.1.1.4'
O O 0.0106 0.0060 'International Tables Vol C Tables 4.2.6.8 and 6.1.1.4'

loop_
_geom_angle_atom_site_label_1
_geom_angle_atom_site_label_2
_geom_angle_atom_site_label_3
_geom_angle
C2 C1 O1 116.0(4)
C2 C1 C6 122.2(4)
O1 C1 C6 121.7(4)
C1 C2 C3 122.1(5)
C1 C2 H2 118.9
C3 C2 H2 118.9
N1 C3 C2 122.0(5)
N1 C3 C4 121.1(4)
C2 C3 C4 116.9(5)
C5 C4 C3 120.1(4)
C5 C4 H4 120.0
C3 C4 H4 120.0
C6 C5 C4 122.9(4)
C6 C5 H5 118.5
C4 C5 H5 118.5
C1 C6 C5 115.7(4)
C1 C6 C7 122.8(4)
C5 C6 C7 121.5(4)
C6 C7 C8 111.0(3)
C6 C7 N3 111.3(3)
C8 C7 N3 110.6(3)
C6 C7 C22 112.0(3)
C8 C7 C22 113.8(3)
N3 C7 C22 97.5(3)
C13 C8 C9 114.7(4)
C13 C8 C7 122.6(4)
C9 C8 C7 122.6(4)
C10 C9 C8 123.5(5)
C10 C9 H9 118.2
C8 C9 H9 118.2
C9 C10 C11 120.7(5)
C9 C10 H10 119.7
C11 C10 H10 119.7
C10 C11 N2 122.9(4)
C10 C11 C12 116.5(4)
N2 C11 C12 120.6(4)
C13 C12 C11 120.7(5)
C13 C12 H12 119.7
C11 C12 H12 119.7
C8 C13 C12 123.9(4)
C8 C13 O1 122.4(4)
C12 C13 O1 113.8(4)
N1 C14 C15 114.4(4)
N1 C14 H14A 108.7
C15 C14 H14A 108.7
N1 C14 H14B 108.7
C15 C14 H14B 108.7
H14A C14 H14B 107.6
C14 C15 H15A 109.5
C14 C15 H15B 109.5
H15A C15 H15B 109.5
C14 C15 H15C 109.5
H15A C15 H15C 109.5
H15B C15 H15C 109.5
N1 C16 C17 101.5(5)
C17* C16* N1 105.5(8)
N2 C18 C19 113.4(4)
N2 C18 H18A 108.9
C19 C18 H18A 108.9
N2 C18 H18B 108.9
C19 C18 H18B 108.9
H18A C18 H18B 107.7
C18 C19 H19A 109.5
C18 C19 H19B 109.5
H19A C19 H19B 109.5
C18 C19 H19C 109.5
H19A C19 H19C 109.5
H19B C19 H19C 109.5
N2 C20 C21 104.7(5)
C21* C20* N2 113.7(14)
C27 C22 C23 120.6(4)
C27 C22 C7 112.1(3)
C23 C22 C7 127.1(4)
C24 C23 C22 117.4(5)
C24 C23 H23 121.3
C22 C23 H23 121.3
C25 C24 C23 121.8(4)
C25 C24 H24 119.1
C23 C24 H24 119.1
C24 C25 C26 121.5(4)
C24 C25 H25 119.2
C26 C25 H25 119.2
C25 C26 C27 115.8(5)
C25 C26 H26 122.1
C27 C26 H26 122.1
C22 C27 C26 122.8(4)
C22 C27 C28 109.6(3)
C26 C27 C28 127.6(4)
O2 C28 N3 126.6(4)
O2 C28 C27 128.8(4)
N3 C28 C27 104.6(3)
N4 C29 C30 115.5(4)
N4 C29 H29 122.3
C30 C29 H29 122.3
C35 C30 C31 118.1(4)
C35 C30 C29 121.8(4)
C31 C30 C29 120.1(4)
C32 C31 C30 119.6(5)
C32 C31 C36 118.0(4)
C30 C31 C36 122.2(4)
C33 C32 C31 120.9(4)
C33 C32 H32 119.5
C31 C32 H32 119.5
C32 C33 C34 119.7(5)
C32 C33 H33 120.1
C34 C33 H33 120.1
C35 C34 C33 118.6(5)
C35 C34 H34 120.7
C33 C34 H34 120.7
C30 C35 C34 122.9(4)
C30 C35 H35 118.6
C34 C35 H35 118.6
O3 C36 O4 119.5(5)
O3 C36 C31 123.8(4)
O4 C36 C31 116.6(4)
C3 N1 C14 122.1(4)
C3 N1 C16 120.7(4)
C14 N1 C16 116.3(5)
C3 N1 C16* 116.6(6)
C14 N1 C16* 112.4(6)
C16 N1 C16* 41.0(4)
C11 N2 C18 121.0(4)
C11 N2 C20 120.8(4)
C18 N2 C20 117.9(4)
C11 N2 C20* 118.2(8)
C18 N2 C20* 105.0(8)
C20 N2 C20* 47.7(7)
C28 N3 N4 130.7(3)
C28 N3 C7 115.6(3)
N4 N3 C7 112.4(3)
C29 N4 N3 117.9(3)
C1 O1 C13 118.4(3)
C36 O4 H4A 109.5

loop_
_geom_bond_atom_site_label_1
_geom_bond_atom_site_label_2
_geom_bond_distance
C1 C2 1.372(6)
C1 O1 1.376(4)
C1 C6 1.388(5)
C2 C3 1.384(5)
C2 H2 0.9300
C3 N1 1.375(5)
C3 C4 1.399(6)
C4 C5 1.392(6)
C4 H4 0.9300
C5 C6 1.388(5)
C5 H5 0.9300
C6 C7 1.484(5)
C7 C8 1.499(5)
C7 N3 1.516(5)
C7 C22 1.535(5)
C8 C13 1.359(6)
C8 C9 1.386(5)
C9 C10 1.372(5)
C9 H9 0.9300
C10 C11 1.377(6)
C10 H10 0.9300
C11 N2 1.385(5)
C11 C12 1.401(6)
C12 C13 1.369(5)
C12 H12 0.9300
C13 O1 1.397(5)
C14 N1 1.451(5)
C14 C15 1.505(5)
C14 H14A 0.9700
C14 H14B 0.9700
C15 H15A 0.9600
C15 H15B 0.9600
C15 H15C 0.9600
C16 N1 1.539(2)
C16 C17 1.540(2)
C16* C17* 1.540(2)
C16* N1 1.540(2)
C18 N2 1.458(6)
C18 C19 1.531(6)
C18 H18A 0.9700
C18 H18B 0.9700
C19 H19A 0.9600
C19 H19B 0.9600
C19 H19C 0.9600
C20 N2 1.538(2)
C20 C21 1.541(2)
C20* C21* 1.540(2)
C20* N2 1.540(2)
C22 C27 1.352(5)
C22 C23 1.399(5)
C23 C24 1.374(6)
C23 H23 0.9300
C24 C25 1.373(7)
C24 H24 0.9300
C25 C26 1.390(6)
C25 H25 0.9300
C26 C27 1.402(5)
C26 H26 0.9300
C27 C28 1.497(5)
C28 O2 1.217(4)
C28 N3 1.358(5)
C29 N4 1.2969(19)
C29 C30 1.481(5)
C29 H29 0.9300
C30 C35 1.361(6)
C30 C31 1.411(6)
C31 C32 1.394(5)
C31 C36 1.449(6)
C32 C33 1.375(6)
C32 H32 0.9300
C33 C34 1.393(6)
C33 H33 0.9300
C34 C35 1.392(6)
C34 H34 0.9300
C35 H35 0.9300
C36 O3 1.239(5)
C36 O4 1.325(5)
N3 N4 1.388(4)
O4 H4A 0.8200

loop_
_geom_torsion_atom_site_label_1
_geom_torsion_atom_site_label_2
_geom_torsion_atom_site_label_3
_geom_torsion_atom_site_label_4
_geom_torsion
O1 C1 C2 C3 -178.6(3)
C6 C1 C2 C3 1.6(6)
C1 C2 C3 N1 178.9(4)
C1 C2 C3 C4 -0.7(6)
N1 C3 C4 C5 -179.8(4)
C2 C3 C4 C5 -0.3(5)
C3 C4 C5 C6 0.4(5)
C2 C1 C6 C5 -1.3(5)
O1 C1 C6 C5 178.9(3)
C2 C1 C6 C7 178.1(3)
O1 C1 C6 C7 -1.7(5)
C4 C5 C6 C1 0.3(5)
C4 C5 C6 C7 -179.1(3)
C1 C6 C7 C8 8.4(4)
C5 C6 C7 C8 -172.2(3)
C1 C6 C7 N3 132.0(3)
C5 C6 C7 N3 -48.6(4)
C1 C6 C7 C22 -120.0(4)
C5 C6 C7 C22 59.4(4)
C6 C7 C8 C13 -6.1(5)
N3 C7 C8 C13 -130.1(4)
C22 C7 C8 C13 121.4(4)
C6 C7 C8 C9 171.4(3)
N3 C7 C8 C9 47.4(5)
C22 C7 C8 C9 -61.2(5)
C13 C8 C9 C10 0.9(6)
C7 C8 C9 C10 -176.7(3)
C8 C9 C10 C11 -1.5(6)
C9 C10 C11 N2 -179.4(4)
C9 C10 C11 C12 0.9(6)
C10 C11 C12 C13 0.1(6)
N2 C11 C12 C13 -179.6(4)
C9 C8 C13 C12 0.1(5)
C7 C8 C13 C12 177.8(3)
C9 C8 C13 O1 179.4(3)
C7 C8 C13 O1 -3.0(5)
C11 C12 C13 C8 -0.6(6)
C11 C12 C13 O1 -179.9(3)
C6 C7 C22 C27 -109.6(4)
C8 C7 C22 C27 123.5(4)
N3 C7 C22 C27 7.0(4)
C6 C7 C22 C23 64.9(5)
C8 C7 C22 C23 -62.0(5)
N3 C7 C22 C23 -178.4(4)
C27 C22 C23 C24 -0.1(6)
C7 C22 C23 C24 -174.2(4)
C22 C23 C24 C25 -0.1(7)
C23 C24 C25 C26 -1.4(8)
C24 C25 C26 C27 3.1(7)
C23 C22 C27 C26 2.0(6)
C7 C22 C27 C26 176.9(3)
C23 C22 C27 C28 -179.0(3)
C7 C22 C27 C28 -4.1(5)
C25 C26 C27 C22 -3.4(6)
C25 C26 C27 C28 177.8(4)
C22 C27 C28 O2 178.6(4)
C26 C27 C28 O2 -2.4(7)
C22 C27 C28 N3 -1.3(4)
C26 C27 C28 N3 177.7(4)
N4 C29 C30 C35 11.0(6)
N4 C29 C30 C31 -171.8(3)
C35 C30 C31 C32 3.8(6)
C29 C30 C31 C32 -173.4(3)
C35 C30 C31 C36 -171.2(4)
C29 C30 C31 C36 11.6(6)
C30 C31 C32 C33 -3.6(6)
C36 C31 C32 C33 171.6(4)
C31 C32 C33 C34 0.9(7)
C32 C33 C34 C35 1.4(7)
C31 C30 C35 C34 -1.5(6)
C29 C30 C35 C34 175.7(3)
C33 C34 C35 C30 -1.1(6)
C32 C31 C36 O3 -142.5(4)
C30 C31 C36 O3 32.6(6)
C32 C31 C36 O4 34.0(5)
C30 C31 C36 O4 -151.0(4)
C2 C3 N1 C14 -172.4(4)
C4 C3 N1 C14 7.1(6)
C2 C3 N1 C16 19.3(6)
C4 C3 N1 C16 -161.2(4)
C2 C3 N1 C16* -27.6(7)
C4 C3 N1 C16* 152.0(5)
C15 C14 N1 C3 -86.2(6)
C15 C14 N1 C16 82.6(5)
C15 C14 N1 C16* 127.7(6)
C17 C16 N1 C3 -100.3(6)
C17 C16 N1 C14 90.8(6)
C17 C16 N1 C16* -3.9(10)
C17* C16* N1 C3 96.1(10)
C17* C16* N1 C14 -115.8(9)
C17* C16* N1 C16 -11.0(8)
C10 C11 N2 C18 -5.8(6)
C12 C11 N2 C18 173.9(4)
C10 C11 N2 C20 167.4(4)
C12 C11 N2 C20 -13.0(6)
C10 C11 N2 C20* -137.3(8)
C12 C11 N2 C20* 42.3(9)
C19 C18 N2 C11 -74.5(6)
C19 C18 N2 C20 112.1(5)
C19 C18 N2 C20* 62.4(9)
C21 C20 N2 C11 88.3(5)
C21 C20 N2 C18 -98.3(5)
C21 C20 N2 C20* -13.3(11)
C21* C20* N2 C11 -108.2(16)
C21* C20* N2 C18 113.4(16)
C21* C20* N2 C20 -0.8(13)
O2 C28 N3 N4 -8.0(7)
C27 C28 N3 N4 171.9(3)
O2 C28 N3 C7 -173.5(4)
C27 C28 N3 C7 6.4(4)
C6 C7 N3 C28 109.0(4)
C8 C7 N3 C28 -127.2(4)
C22 C7 N3 C28 -8.3(4)
C6 C7 N3 N4 -59.2(4)
C8 C7 N3 N4 64.7(4)
C22 C7 N3 N4 -176.4(3)
C30 C29 N4 N3 -177.4(3)
C28 N3 N4 C29 18.1(6)
C7 N3 N4 C29 -176.0(3)
C2 C1 O1 C13 172.1(3)
C6 C1 O1 C13 -8.1(5)
C8 C13 O1 C1 10.5(5)
C12 C13 O1 C1 -170.2(3)
